data_4121618
loop_
_publ_author_name
'Gao, De-Wei'
'Yin, Qin'
'Gu, Qing'
'You, Shu-Li'

_publ_section_title
;
 Enantioselective Synthesis of Planar Chiral Ferrocenes via
 Pd(0)-Catalyzed Intramolecular Direct C-H Bond Arylation.
;
_journal_issue 13
_journal_name_full 'Journal of the American Chemical Society'
_journal_page_first 4841
_journal_page_last 4844
_journal_paper_doi 10.1021/ja500444v
_journal_volume 136
_journal_year 2014
_chemical_absolute_configuration ad
_chemical_formula_sum 'C17 H12 Fe O'
_chemical_formula_weight 288.12
_chemical_name_systematic
; 
 ? 
;
_space_group_IT_number 19
_symmetry_cell_setting orthorhombic
_symmetry_space_group_name_Hall 'P 2ac 2ab'
_symmetry_space_group_name_H-M 'P 21 21 21'
_atom_sites_solution_hydrogens geom
_atom_sites_solution_primary direct
_atom_sites_solution_secondary difmap
_audit_creation_method SHELXL-97
_cell_angle_alpha 90.00
_cell_angle_beta 90.00
_cell_angle_gamma 90.00
_cell_formula_units_Z 12
_cell_length_a 10.1440(7)
_cell_length_b 11.1058(9)
_cell_length_c 34.272(3)
_cell_measurement_reflns_used 7268
_cell_measurement_temperature 293(2)
_cell_measurement_theta_max 48.698
_cell_measurement_theta_min 4.744
_cell_volume 3861.0(5)
_computing_cell_refinement 'Bruker SMART'
_computing_data_collection 'Bruker SMART'
_computing_data_reduction 'Bruker SHELXTL'
_computing_molecular_graphics 'Bruker SHELXTL'
_computing_publication_material 'Bruker SHELXTL'
_computing_structure_refinement 'SHELXL-97 (Sheldrick, 1997)'
_computing_structure_solution 'SHELXS-97 (Sheldrick, 1990)'
_diffrn_ambient_temperature 293(2)
_diffrn_measured_fraction_theta_full 0.999
_diffrn_measured_fraction_theta_max 0.999
_diffrn_measurement_device_type 'CCD area detector'
_diffrn_measurement_method 'phi and omega scans'
_diffrn_radiation_monochromator graphite
_diffrn_radiation_source 'fine-focus sealed tube'
_diffrn_radiation_type MoK\a
_diffrn_radiation_wavelength 0.71073
_diffrn_reflns_av_R_equivalents 0.0416
_diffrn_reflns_av_sigmaI/netI 0.0432
_diffrn_reflns_limit_h_max 10
_diffrn_reflns_limit_h_min -12
_diffrn_reflns_limit_k_max 13
_diffrn_reflns_limit_k_min -10
_diffrn_reflns_limit_l_max 42
_diffrn_reflns_limit_l_min -37
_diffrn_reflns_number 23235
_diffrn_reflns_theta_full 26.00
_diffrn_reflns_theta_max 26.00
_diffrn_reflns_theta_min 1.93
_exptl_absorpt_coefficient_mu 1.158
_exptl_absorpt_correction_T_max 1.00000
_exptl_absorpt_correction_T_min 0.47088
_exptl_absorpt_correction_type empirical
_exptl_absorpt_process_details sadabs
_exptl_crystal_colour black
_exptl_crystal_density_diffrn 1.487
_exptl_crystal_density_method 'not measured'
_exptl_crystal_description prismatic
_exptl_crystal_F_000 1776
_exptl_crystal_size_max 0.254
_exptl_crystal_size_mid 0.189
_exptl_crystal_size_min 0.112
_refine_diff_density_max 0.305
_refine_diff_density_min -0.206
_refine_diff_density_rms 0.046
_refine_ls_abs_structure_details 'Flack H D (1983), Acta Cryst. A39, 876-881'
_refine_ls_abs_structure_Flack 0.016(12)
_refine_ls_extinction_method none
_refine_ls_goodness_of_fit_ref 0.992
_refine_ls_hydrogen_treatment constr
_refine_ls_matrix_type full
_refine_ls_number_parameters 514
_refine_ls_number_reflns 7585
_refine_ls_number_restraints 0
_refine_ls_restrained_S_all 0.992
_refine_ls_R_factor_all 0.0380
_refine_ls_R_factor_gt 0.0320
_refine_ls_shift/su_max 0.001
_refine_ls_shift/su_mean 0.000
_refine_ls_structure_factor_coef Fsqd
_refine_ls_weighting_details 'calc w=1/[\s^2^(Fo^2^)+(0.0405P)^2^+0.0000P] where P=(Fo^2^+2Fc^2^)/3'
_refine_ls_weighting_scheme calc
_refine_ls_wR_factor_gt 0.0725
_refine_ls_wR_factor_ref 0.0750
_reflns_number_gt 6763
_reflns_number_total 7585
_reflns_threshold_expression >2sigma(I)
_cod_data_source_file ja500444v_si_002.cif
_cod_data_source_block cd213628
_cod_depositor_comments
;
The following automatic conversions were performed:

'_symmetry_cell_setting' value 'Orthorhombic' changed to
'orthorhombic' according to
/usr/data/users/saulius/automatic-downloads/current/ACS/lib/dictionaries/cif_core.dic
dictionary named 'cif_core.dic' version 2.4.2 from 2011-04-26.

Automatic conversion script
Id: cif_fix_values 2281 2013-09-26 08:29:07Z andrius 
;
_cod_original_sg_symbol_H-M P2(1)2(1)2(1)
_cod_database_code 4121618

loop_
_symmetry_equiv_pos_as_xyz
'x, y, z'
'-x+1/2, -y, z+1/2'
'-x, y+1/2, -z+1/2'
'x+1/2, -y+1/2, -z'

loop_
_atom_site_label
_atom_site_type_symbol
_atom_site_fract_x
_atom_site_fract_y
_atom_site_fract_z
_atom_site_U_iso_or_equiv
_atom_site_adp_type
_atom_site_occupancy
_atom_site_symmetry_multiplicity
_atom_site_calc_flag
_atom_site_refinement_flags
Fe1 Fe 0.07664(3) 0.35973(3) 0.791106(10) 0.03910(9) Uani 1 1 d .
Fe1A Fe 0.58616(4) 0.06071(4) 0.872194(10) 0.04865(11) Uani 1 1 d .
Fe1B Fe 0.78528(3) 0.57583(4) 0.973554(10) 0.04129(10) Uani 1 1 d .
O1 O -0.23389(18) 0.5283(2) 0.83202(6) 0.0662(6) Uani 1 1 d .
C1 C -0.0422(2) 0.3975(3) 0.83665(7) 0.0423(6) Uani 1 1 d .
C2 C -0.0556(3) 0.2737(3) 0.82660(8) 0.0526(7) Uani 1 1 d .
H2 H -0.1366 0.2326 0.8185 0.063 Uiso 1 1 calc R
C3 C 0.0721(3) 0.2214(3) 0.83052(8) 0.0564(7) Uani 1 1 d .
H3 H 0.0945 0.1373 0.8249 0.068 Uiso 1 1 calc R
C4 C 0.1625(3) 0.3117(3) 0.84280(8) 0.0491(7) Uani 1 1 d .
H4 H 0.2571 0.3004 0.8474 0.059 Uiso 1 1 calc R
C5 C 0.0918(2) 0.4206(3) 0.84683(6) 0.0416(6) Uani 1 1 d .
C6 C 0.1063(3) 0.5482(3) 0.85660(7) 0.0442(6) Uani 1 1 d .
C7 C 0.2126(3) 0.6164(3) 0.86811(8) 0.0598(8) Uani 1 1 d .
H7 H 0.2955 0.5820 0.8712 0.072 Uiso 1 1 calc R
C8 C 0.1921(4) 0.7394(4) 0.87510(10) 0.0772(10) Uani 1 1 d .
H8 H 0.2627 0.7872 0.8828 0.093 Uiso 1 1 calc R
C9 C 0.0696(5) 0.7909(3) 0.87078(10) 0.0804(10) Uani 1 1 d .
H9 H 0.0589 0.8727 0.8756 0.096 Uiso 1 1 calc R
C10 C -0.0365(4) 0.7237(3) 0.85951(9) 0.0633(9) Uani 1 1 d .
H10 H -0.1193 0.7585 0.8568 0.076 Uiso 1 1 calc R
C11 C -0.0176(3) 0.6025(3) 0.85219(7) 0.0476(7) Uani 1 1 d .
C12 C -0.1167(3) 0.5112(3) 0.83893(7) 0.0479(7) Uani 1 1 d .
C13 C 0.0214(4) 0.4632(3) 0.74468(9) 0.0677(10) Uani 1 1 d .
H13 H -0.0532 0.5192 0.7439 0.081 Uiso 1 1 calc R
C14 C 0.0187(3) 0.3424(4) 0.73400(8) 0.0670(10) Uani 1 1 d .
H14 H -0.0588 0.2981 0.7248 0.080 Uiso 1 1 calc R
C15 C 0.1451(3) 0.2949(3) 0.73882(9) 0.0644(9) Uani 1 1 d .
H15 H 0.1716 0.2116 0.7335 0.077 Uiso 1 1 calc R
C16 C 0.2264(3) 0.3855(4) 0.75274(8) 0.0662(10) Uani 1 1 d .
H16 H 0.3207 0.3782 0.7585 0.079 Uiso 1 1 calc R
C17 C 0.1497(4) 0.4908(4) 0.75635(9) 0.0711(10) Uani 1 1 d .
H17 H 0.1814 0.5698 0.7649 0.085 Uiso 1 1 calc R
O1A O 0.27411(19) -0.0179(2) 0.80744(8) 0.0768(7) Uani 1 1 d .
C1A C 0.4159(3) 0.1108(3) 0.84609(9) 0.0536(7) Uani 1 1 d .
C2A C 0.4014(3) 0.1143(4) 0.88748(11) 0.0762(11) Uani 1 1 d .
H2A H 0.3376 0.0692 0.9032 0.091 Uiso 1 1 calc R
C3A C 0.4958(4) 0.1985(4) 0.90116(12) 0.0882(13) Uani 1 1 d .
H3A H 0.5104 0.2186 0.9287 0.106 Uiso 1 1 calc R
C4A C 0.5689(4) 0.2464(3) 0.86961(11) 0.0705(9) Uani 1 1 d .
H4A H 0.6408 0.3052 0.8712 0.085 Uiso 1 1 calc R
C5A C 0.5189(3) 0.1923(3) 0.83565(9) 0.0512(7) Uani 1 1 d .
C6A C 0.5356(2) 0.1897(3) 0.79285(9) 0.0494(7) Uani 1 1 d .
C7A C 0.6143(3) 0.2526(3) 0.76760(11) 0.0656(9) Uani 1 1 d .
H7A H 0.6740 0.3097 0.7767 0.079 Uiso 1 1 calc R
C8A C 0.6022(4) 0.2283(4) 0.72745(11) 0.0788(11) Uani 1 1 d .
H8A H 0.6564 0.2681 0.7098 0.095 Uiso 1 1 calc R
C9A C 0.5124(4) 0.1475(4) 0.71432(11) 0.0823(11) Uani 1 1 d .
H9A H 0.5048 0.1348 0.6876 0.099 Uiso 1 1 calc R
C10A C 0.4331(3) 0.0843(3) 0.73887(10) 0.0648(8) Uani 1 1 d .
H10A H 0.3735 0.0278 0.7294 0.078 Uiso 1 1 calc R
C11A C 0.4441(2) 0.1069(3) 0.77851(8) 0.0492(7) Uani 1 1 d .
C12A C 0.3645(2) 0.0524(3) 0.81065(10) 0.0544(7) Uani 1 1 d .
C13A C 0.7785(3) 0.0181(3) 0.88414(9) 0.0586(8) Uani 1 1 d .
H13A H 0.8481 0.0757 0.8908 0.070 Uiso 1 1 calc R
C14A C 0.7459(3) -0.0197(3) 0.84662(9) 0.0531(7) Uani 1 1 d .
H14A H 0.7889 0.0066 0.8225 0.064 Uiso 1 1 calc R
C15A C 0.6414(3) -0.1017(3) 0.84922(10) 0.0611(8) Uani 1 1 d .
H15A H 0.5991 -0.1437 0.8274 0.073 Uiso 1 1 calc R
C16A C 0.6090(3) -0.1138(3) 0.88966(12) 0.0745(11) Uani 1 1 d .
H16A H 0.5407 -0.1659 0.9008 0.089 Uiso 1 1 calc R
C17A C 0.6952(3) -0.0378(4) 0.91051(9) 0.0703(10) Uani 1 1 d .
H17A H 0.6968 -0.0273 0.9389 0.084 Uiso 1 1 calc R
O1B O 0.5062(2) 0.4985(2) 1.04731(7) 0.0690(6) Uani 1 1 d .
C1B C 0.6109(2) 0.4951(3) 0.98321(7) 0.0425(6) Uani 1 1 d .
C2B C 0.5945(3) 0.5929(3) 0.95698(8) 0.0514(7) Uani 1 1 d .
H2B H 0.5380 0.6635 0.9608 0.062 Uiso 1 1 calc R
C3B C 0.6742(3) 0.5681(3) 0.92406(8) 0.0525(7) Uani 1 1 d .
H3B H 0.6845 0.6212 0.9014 0.063 Uiso 1 1 calc R
C4B C 0.7409(3) 0.4579(3) 0.92940(7) 0.0458(7) Uani 1 1 d .
H4B H 0.8037 0.4208 0.9113 0.055 Uiso 1 1 calc R
C5B C 0.7007(2) 0.4108(2) 0.96631(7) 0.0417(6) Uani 1 1 d .
C6B C 0.7190(2) 0.3081(2) 0.99268(7) 0.0400(6) Uani 1 1 d .
C7B C 0.7858(3) 0.2012(3) 0.98930(8) 0.0515(7) Uani 1 1 d .
H7B H 0.8341 0.1839 0.9669 0.062 Uiso 1 1 calc R
C8B C 0.7799(3) 0.1197(3) 1.01975(9) 0.0574(7) Uani 1 1 d .
H8B H 0.8250 0.0471 1.0177 0.069 Uiso 1 1 calc R
C9B C 0.7080(3) 0.1442(3) 1.05316(9) 0.0603(8) Uani 1 1 d .
H9B H 0.7055 0.0882 1.0733 0.072 Uiso 1 1 calc R
C10B C 0.6400(3) 0.2517(3) 1.05666(8) 0.0537(7) Uani 1 1 d .
H10B H 0.5921 0.2687 1.0791 0.064 Uiso 1 1 calc R
C11B C 0.6444(2) 0.3327(2) 1.02639(8) 0.0420(6) Uani 1 1 d .
C12B C 0.5762(3) 0.4515(2) 1.02286(8) 0.0471(6) Uani 1 1 d .
C13B C 0.9811(3) 0.6191(4) 0.96981(11) 0.0715(10) Uani 1 1 d .
H13B H 1.0417 0.5935 0.9491 0.086 Uiso 1 1 calc R
C14B C 0.9556(4) 0.5566(4) 1.00449(13) 0.0811(11) Uani 1 1 d .
H14B H 0.9958 0.4804 1.0125 0.097 Uiso 1 1 calc R
C15B C 0.8635(4) 0.6234(4) 1.02575(10) 0.0845(12) Uani 1 1 d .
H15B H 0.8280 0.6017 1.0514 0.101 Uiso 1 1 calc R
C16B C 0.8306(4) 0.7268(4) 1.00420(12) 0.0789(11) Uani 1 1 d .
H16B H 0.7694 0.7906 1.0121 0.095 Uiso 1 1 calc R
C17B C 0.9057(3) 0.7231(3) 0.96972(10) 0.0685(9) Uani 1 1 d .
H17B H 0.9039 0.7835 0.9489 0.082 Uiso 1 1 calc R

loop_
_atom_site_aniso_label
_atom_site_aniso_U_11
_atom_site_aniso_U_22
_atom_site_aniso_U_33
_atom_site_aniso_U_23
_atom_site_aniso_U_13
_atom_site_aniso_U_12
Fe1 0.04355(17) 0.0422(2) 0.03159(17) 0.00062(16) 0.00080(15) 0.00426(17)
Fe1A 0.0502(2) 0.0537(3) 0.0420(2) -0.00373(18) -0.00566(17) 0.0192(2)
Fe1B 0.04579(18) 0.0419(2) 0.03622(19) 0.00122(17) 0.00380(16) -0.00419(17)
O1 0.0494(11) 0.0940(18) 0.0553(12) 0.0041(12) 0.0003(9) 0.0265(11)
C1 0.0436(13) 0.0514(18) 0.0320(13) 0.0064(12) 0.0051(10) 0.0063(12)
C2 0.0585(16) 0.0557(19) 0.0437(15) 0.0067(14) 0.0059(13) -0.0057(15)
C3 0.0811(19) 0.0432(17) 0.0449(16) 0.0115(13) 0.0081(15) 0.0127(17)
C4 0.0536(15) 0.057(2) 0.0369(15) 0.0065(13) -0.0046(12) 0.0210(14)
C5 0.0475(13) 0.0515(16) 0.0259(11) 0.0028(11) -0.0001(10) 0.0098(13)
C6 0.0568(16) 0.0503(17) 0.0255(11) -0.0002(11) 0.0023(10) 0.0061(13)
C7 0.0652(16) 0.072(2) 0.0420(15) -0.0059(15) 0.0011(14) -0.0019(16)
C8 0.108(3) 0.069(2) 0.054(2) -0.0097(18) 0.0034(19) -0.026(2)
C9 0.127(3) 0.053(2) 0.061(2) -0.0028(17) 0.015(2) 0.013(2)
C10 0.089(2) 0.055(2) 0.0459(18) 0.0036(15) 0.0081(16) 0.0225(19)
C11 0.0653(16) 0.0503(18) 0.0270(13) 0.0067(12) 0.0062(11) 0.0150(14)
C12 0.0523(15) 0.065(2) 0.0260(12) 0.0091(13) 0.0058(11) 0.0152(14)
C13 0.088(2) 0.078(3) 0.0367(17) 0.0189(17) 0.0042(15) 0.033(2)
C14 0.0651(18) 0.101(3) 0.0352(16) -0.0033(18) -0.0058(13) -0.018(2)
C15 0.087(2) 0.065(2) 0.0413(17) -0.0089(16) 0.0160(15) 0.0137(19)
C16 0.0528(16) 0.105(3) 0.0406(16) 0.0094(17) 0.0080(13) -0.0002(19)
C17 0.111(3) 0.064(2) 0.0389(17) 0.0043(16) 0.0131(18) -0.025(2)
O1A 0.0462(11) 0.0667(16) 0.1175(19) 0.0032(14) -0.0076(12) -0.0064(11)
C1A 0.0436(14) 0.0539(19) 0.0632(18) 0.0045(14) -0.0045(13) 0.0201(13)
C2A 0.070(2) 0.084(3) 0.075(2) 0.008(2) 0.0170(18) 0.046(2)
C3A 0.102(3) 0.091(3) 0.071(3) -0.032(2) -0.012(2) 0.054(3)
C4A 0.085(2) 0.0509(19) 0.075(2) -0.0174(17) -0.021(2) 0.0193(18)
C5A 0.0469(14) 0.0405(16) 0.066(2) -0.0028(14) -0.0142(13) 0.0124(12)
C6A 0.0475(14) 0.0388(16) 0.0619(18) 0.0088(14) -0.0132(14) 0.0087(12)
C7A 0.0542(17) 0.0458(18) 0.097(3) 0.0199(18) -0.0126(16) 0.0029(14)
C8A 0.080(2) 0.084(3) 0.073(2) 0.038(2) 0.0041(19) 0.017(2)
C9A 0.100(3) 0.089(3) 0.057(2) 0.009(2) -0.014(2) 0.034(2)
C10A 0.0688(18) 0.056(2) 0.070(2) -0.0001(17) -0.0234(17) 0.0148(17)
C11A 0.0422(13) 0.0473(17) 0.0582(17) 0.0010(13) -0.0159(12) 0.0122(12)
C12A 0.0368(13) 0.0441(18) 0.082(2) 0.0028(16) -0.0087(14) 0.0072(13)
C13A 0.0498(15) 0.067(2) 0.0587(18) -0.0026(16) -0.0126(15) 0.0154(15)
C14A 0.0538(16) 0.0538(19) 0.0517(17) 0.0005(14) 0.0034(13) 0.0184(14)
C15A 0.0657(18) 0.049(2) 0.069(2) -0.0132(16) -0.0156(16) 0.0191(15)
C16A 0.0609(19) 0.061(2) 0.101(3) 0.029(2) 0.0148(19) 0.0206(16)
C17A 0.073(2) 0.095(3) 0.0431(16) 0.0104(17) -0.0076(15) 0.032(2)
O1B 0.0780(13) 0.0607(15) 0.0683(15) -0.0018(12) 0.0377(12) 0.0061(12)
C1B 0.0394(13) 0.0440(16) 0.0443(14) 0.0010(12) 0.0048(11) -0.0024(11)
C2B 0.0469(14) 0.0517(18) 0.0556(17) 0.0082(14) -0.0012(12) 0.0082(14)
C3B 0.0590(16) 0.0588(19) 0.0398(14) 0.0090(15) -0.0047(12) -0.0069(15)
C4B 0.0581(16) 0.0486(18) 0.0308(13) -0.0020(12) 0.0055(11) -0.0046(13)
C5B 0.0448(12) 0.0419(15) 0.0385(14) -0.0015(12) 0.0011(10) -0.0051(12)
C6B 0.0433(12) 0.0411(15) 0.0355(13) -0.0035(11) 0.0019(11) -0.0083(12)
C7B 0.0540(15) 0.0480(18) 0.0525(16) -0.0015(14) 0.0094(14) -0.0028(14)
C8B 0.0602(16) 0.0429(17) 0.069(2) 0.0066(15) -0.0013(15) 0.0037(14)
C9B 0.0666(17) 0.060(2) 0.0548(17) 0.0183(16) -0.0020(15) -0.0020(17)
C10B 0.0587(16) 0.063(2) 0.0395(15) 0.0064(14) 0.0039(13) -0.0071(15)
C11B 0.0455(12) 0.0435(16) 0.0370(13) -0.0010(12) 0.0033(11) -0.0103(11)
C12B 0.0477(13) 0.0480(16) 0.0454(14) -0.0014(13) 0.0107(13) -0.0044(13)
C13B 0.0498(16) 0.084(3) 0.081(2) -0.005(2) 0.0029(16) -0.0210(17)
C14B 0.071(2) 0.071(3) 0.102(3) 0.009(2) -0.041(2) -0.0090(19)
C15B 0.101(3) 0.109(3) 0.0440(18) -0.003(2) -0.0128(19) -0.046(3)
C16B 0.085(2) 0.068(3) 0.083(3) -0.034(2) 0.002(2) -0.018(2)
C17B 0.078(2) 0.056(2) 0.071(2) 0.0013(17) -0.0019(19) -0.0271(18)

loop_
_atom_type_symbol
_atom_type_description
_atom_type_scat_dispersion_real
_atom_type_scat_dispersion_imag
_atom_type_scat_source
C C 0.0033 0.0016 'International Tables Vol C Tables 4.2.6.8 and 6.1.1.4'
H H 0.0000 0.0000 'International Tables Vol C Tables 4.2.6.8 and 6.1.1.4'
O O 0.0106 0.0060 'International Tables Vol C Tables 4.2.6.8 and 6.1.1.4'
Fe Fe 0.3463 0.8444 'International Tables Vol C Tables 4.2.6.8 and 6.1.1.4'

loop_
_geom_angle_atom_site_label_1
_geom_angle_atom_site_label_2
_geom_angle_atom_site_label_3
_geom_angle
C1 Fe1 C17 121.72(14)
C1 Fe1 C16 156.90(15)
C17 Fe1 C16 40.72(15)
C1 Fe1 C5 41.28(10)
C17 Fe1 C5 106.64(13)
C16 Fe1 C5 120.35(12)
C1 Fe1 C13 108.81(12)
C17 Fe1 C13 40.18(14)
C16 Fe1 C13 67.72(13)
C5 Fe1 C13 124.47(13)
C1 Fe1 C4 68.80(10)
C17 Fe1 C4 122.82(14)
C16 Fe1 C4 106.21(12)
C5 Fe1 C4 40.57(10)
C13 Fe1 C4 159.90(15)
C1 Fe1 C3 68.38(11)
C17 Fe1 C3 159.68(15)
C16 Fe1 C3 123.40(14)
C5 Fe1 C3 68.35(12)
C13 Fe1 C3 158.62(16)
C4 Fe1 C3 40.69(12)
C1 Fe1 C2 41.00(12)
C17 Fe1 C2 157.86(15)
C16 Fe1 C2 160.26(15)
C5 Fe1 C2 69.31(11)
C13 Fe1 C2 123.10(14)
C4 Fe1 C2 69.07(12)
C3 Fe1 C2 40.77(12)
C1 Fe1 C14 125.91(12)
C17 Fe1 C14 67.08(14)
C16 Fe1 C14 67.02(13)
C5 Fe1 C14 161.65(13)
C13 Fe1 C14 39.72(15)
C4 Fe1 C14 157.45(15)
C3 Fe1 C14 123.56(15)
C2 Fe1 C14 109.59(13)
C1 Fe1 C15 162.03(13)
C17 Fe1 C15 67.30(15)
C16 Fe1 C15 39.68(14)
C5 Fe1 C15 155.75(12)
C13 Fe1 C15 67.04(14)
C4 Fe1 C15 121.36(12)
C3 Fe1 C15 108.70(13)
C2 Fe1 C15 125.22(14)
C14 Fe1 C15 39.78(13)
C1A Fe1A C2A 41.17(13)
C1A Fe1A C17A 153.73(14)
C2A Fe1A C17A 119.43(14)
C1A Fe1A C16A 119.15(14)
C2A Fe1A C16A 107.84(15)
C17A Fe1A C16A 40.46(15)
C1A Fe1A C3A 68.02(14)
C2A Fe1A C3A 40.73(16)
C17A Fe1A C3A 109.47(15)
C16A Fe1A C3A 128.32(18)
C1A Fe1A C5A 41.14(12)
C2A Fe1A C5A 68.97(13)
C17A Fe1A C5A 164.10(15)
C16A Fe1A C5A 153.78(15)
C3A Fe1A C5A 67.15(15)
C1A Fe1A C15A 107.81(12)
C2A Fe1A C15A 127.52(16)
C17A Fe1A C15A 68.01(14)
C16A Fe1A C15A 40.98(14)
C3A Fe1A C15A 166.14(18)
C5A Fe1A C15A 119.10(13)
C1A Fe1A C14A 127.32(12)
C2A Fe1A C14A 165.17(15)
C17A Fe1A C14A 67.15(13)
C16A Fe1A C14A 67.78(13)
C3A Fe1A C14A 152.94(18)
C5A Fe1A C14A 108.30(12)
C15A Fe1A C14A 40.00(12)
C1A Fe1A C13A 164.76(12)
C2A Fe1A C13A 153.26(14)
C17A Fe1A C13A 39.61(13)
C16A Fe1A C13A 67.31(14)
C3A Fe1A C13A 120.24(15)
C5A Fe1A C13A 127.31(13)
C15A Fe1A C13A 67.19(13)
C14A Fe1A C13A 39.75(12)
C1A Fe1A C4A 68.63(13)
C2A Fe1A C4A 69.05(16)
C17A Fe1A C4A 127.47(15)
C16A Fe1A C4A 165.27(16)
C3A Fe1A C4A 40.23(16)
C5A Fe1A C4A 39.93(12)
C15A Fe1A C4A 152.14(16)
C14A Fe1A C4A 118.86(15)
C13A Fe1A C4A 108.59(15)
C1B Fe1B C2B 41.19(11)
C1B Fe1B C15B 108.38(13)
C2B Fe1B C15B 126.66(16)
C1B Fe1B C16B 118.81(13)
C2B Fe1B C16B 106.47(15)
C15B Fe1B C16B 40.55(17)
C1B Fe1B C14B 127.84(14)
C2B Fe1B C14B 164.88(15)
C15B Fe1B C14B 40.20(17)
C16B Fe1B C14B 68.01(17)
C1B Fe1B C3B 68.40(11)
C2B Fe1B C3B 40.76(11)
C15B Fe1B C3B 164.14(18)
C16B Fe1B C3B 126.17(16)
C14B Fe1B C3B 153.77(16)
C1B Fe1B C5B 41.32(11)
C2B Fe1B C5B 69.40(12)
C15B Fe1B C5B 120.42(14)
C16B Fe1B C5B 154.19(14)
C14B Fe1B C5B 109.04(14)
C3B Fe1B C5B 68.16(12)
C1B Fe1B C17B 153.19(13)
C2B Fe1B C17B 118.52(14)
C15B Fe1B C17B 67.34(15)
C16B Fe1B C17B 40.37(14)
C14B Fe1B C17B 67.09(15)
C3B Fe1B C17B 108.08(14)
C5B Fe1B C17B 164.20(13)
C1B Fe1B C13B 165.57(14)
C2B Fe1B C13B 152.51(14)
C15B Fe1B C13B 67.32(16)
C16B Fe1B C13B 67.62(15)
C14B Fe1B C13B 40.08(15)
C3B Fe1B C13B 119.60(14)
C5B Fe1B C13B 127.71(14)
C17B Fe1B C13B 39.56(14)
C1B Fe1B C4B 69.14(11)
C2B Fe1B C4B 69.12(12)
C15B Fe1B C4B 154.57(17)
C16B Fe1B C4B 163.37(15)
C14B Fe1B C4B 120.19(15)
C3B Fe1B C4B 40.35(12)
C5B Fe1B C4B 40.87(10)
C17B Fe1B C4B 126.45(13)
C13B Fe1B C4B 108.44(13)
C2 C1 C5 108.9(2)
C2 C1 C12 142.3(3)
C5 C1 C12 108.7(2)
C2 C1 Fe1 70.69(15)
C5 C1 Fe1 69.96(13)
C12 C1 Fe1 121.73(18)
C1 C2 C3 106.5(3)
C1 C2 Fe1 68.31(15)
C3 C2 Fe1 69.56(16)
C1 C2 H2 126.8
C3 C2 H2 126.8
Fe1 C2 H2 126.8
C4 C3 C2 109.1(3)
C4 C3 Fe1 69.62(16)
C2 C3 Fe1 69.66(16)
C4 C3 H3 125.5
C2 C3 H3 125.5
Fe1 C3 H3 125.5
C5 C4 C3 107.8(2)
C5 C4 Fe1 69.21(14)
C3 C4 Fe1 69.69(15)
C5 C4 H4 126.1
C3 C4 H4 126.1
Fe1 C4 H4 126.1
C4 C5 C1 107.8(2)
C4 C5 C6 143.2(2)
C1 C5 C6 109.0(2)
C4 C5 Fe1 70.22(15)
C1 C5 Fe1 68.76(14)
C6 C5 Fe1 123.02(17)
C7 C6 C11 119.8(3)
C7 C6 C5 132.6(3)
C11 C6 C5 107.6(2)
C6 C7 C8 118.0(3)
C6 C7 H7 121.0
C8 C7 H7 121.0
C9 C8 C7 121.3(4)
C9 C8 H8 119.3
C7 C8 H8 119.3
C10 C9 C8 121.0(3)
C10 C9 H9 119.5
C8 C9 H9 119.5
C9 C10 C11 118.3(3)
C9 C10 H10 120.8
C11 C10 H10 120.8
C10 C11 C6 121.6(3)
C10 C11 C12 128.4(3)
C6 C11 C12 110.0(2)
O1 C12 C1 128.3(3)
O1 C12 C11 127.1(3)
C1 C12 C11 104.6(2)
C14 C13 C17 107.8(3)
C14 C13 Fe1 70.57(18)
C17 C13 Fe1 69.15(19)
C14 C13 H13 126.1
C17 C13 H13 126.1
Fe1 C13 H13 126.1
C13 C14 C15 108.4(3)
C13 C14 Fe1 69.71(17)
C15 C14 Fe1 70.12(17)
C13 C14 H14 125.8
C15 C14 H14 125.8
Fe1 C14 H14 125.8
C16 C15 C14 108.2(3)
C16 C15 Fe1 69.26(17)
C14 C15 Fe1 70.10(17)
C16 C15 H15 125.9
C14 C15 H15 125.9
Fe1 C15 H15 125.9
C15 C16 C17 107.7(3)
C15 C16 Fe1 71.05(18)
C17 C16 Fe1 69.33(17)
C15 C16 H16 126.1
C17 C16 H16 126.1
Fe1 C16 H16 126.1
C13 C17 C16 107.9(3)
C13 C17 Fe1 70.7(2)
C16 C17 Fe1 69.95(19)
C13 C17 H17 126.0
C16 C17 H17 126.0
Fe1 C17 H17 126.0
C2A C1A C5A 107.9(3)
C2A C1A C12A 142.8(3)
C5A C1A C12A 109.4(3)
C2A C1A Fe1A 69.86(17)
C5A C1A Fe1A 70.13(15)
C12A C1A Fe1A 123.09(19)
C3A C2A C1A 106.1(3)
C3A C2A Fe1A 69.89(19)
C1A C2A Fe1A 68.97(17)
C3A C2A H2A 126.9
C1A C2A H2A 126.9
Fe1A C2A H2A 126.9
C4A C3A C2A 110.5(3)
C4A C3A Fe1A 71.02(19)
C2A C3A Fe1A 69.38(19)
C4A C3A H3A 124.8
C2A C3A H3A 124.8
Fe1A C3A H3A 124.8
C5A C4A C3A 106.4(3)
C5A C4A Fe1A 68.90(18)
C3A C4A Fe1A 68.7(2)
C5A C4A H4A 126.8
C3A C4A H4A 126.8
Fe1A C4A H4A 126.8
C4A C5A C1A 109.1(3)
C4A C5A C6A 142.2(3)
C1A C5A C6A 108.7(3)
C4A C5A Fe1A 71.17(18)
C1A C5A Fe1A 68.72(16)
C6A C5A Fe1A 123.9(2)
C7A C6A C11A 120.1(3)
C7A C6A C5A 133.2(3)
C11A C6A C5A 106.6(3)
C6A C7A C8A 118.0(3)
C6A C7A H7A 121.0
C8A C7A H7A 121.0
C9A C8A C7A 120.7(4)
C9A C8A H8A 119.7
C7A C8A H8A 119.7
C8A C9A C10A 122.3(4)
C8A C9A H9A 118.9
C10A C9A H9A 118.9
C9A C10A C11A 117.8(3)
C9A C10A H10A 121.1
C11A C10A H10A 121.1
C10A C11A C6A 121.2(3)
C10A C11A C12A 127.3(3)
C6A C11A C12A 111.5(3)
O1A C12A C1A 128.9(3)
O1A C12A C11A 127.2(3)
C1A C12A C11A 103.8(2)
C17A C13A C14A 108.8(3)
C17A C13A Fe1A 69.71(17)
C14A C13A Fe1A 70.06(16)
C17A C13A H13A 125.6
C14A C13A H13A 125.6
Fe1A C13A H13A 125.6
C13A C14A C15A 108.5(3)
C13A C14A Fe1A 70.19(17)
C15A C14A Fe1A 69.98(16)
C13A C14A H14A 125.8
C15A C14A H14A 125.8
Fe1A C14A H14A 125.8
C14A C15A C16A 107.3(3)
C14A C15A Fe1A 70.02(17)
C16A C15A Fe1A 69.32(19)
C14A C15A H15A 126.4
C16A C15A H15A 126.4
Fe1A C15A H15A 126.4
C17A C16A C15A 107.0(3)
C17A C16A Fe1A 69.6(2)
C15A C16A Fe1A 69.70(18)
C17A C16A H16A 126.5
C15A C16A H16A 126.5
Fe1A C16A H16A 126.5
C13A C17A C16A 108.4(3)
C13A C17A Fe1A 70.68(17)
C16A C17A Fe1A 69.97(18)
C13A C17A H17A 125.8
C16A C17A H17A 125.8
Fe1A C17A H17A 125.8
C2B C1B C5B 108.6(2)
C2B C1B C12B 143.2(3)
C5B C1B C12B 107.9(2)
C2B C1B Fe1B 70.01(15)
C5B C1B Fe1B 70.43(14)
C12B C1B Fe1B 120.31(18)
C3B C2B C1B 106.7(2)
C3B C2B Fe1B 70.07(15)
C1B C2B Fe1B 68.80(14)
C3B C2B H2B 126.6
C1B C2B H2B 126.6
Fe1B C2B H2B 126.6
C4B C3B C2B 109.9(2)
C4B C3B Fe1B 70.33(15)
C2B C3B Fe1B 69.16(15)
C4B C3B H3B 125.0
C2B C3B H3B 125.0
Fe1B C3B H3B 125.0
C3B C4B C5B 107.2(2)
C3B C4B Fe1B 69.32(16)
C5B C4B Fe1B 69.11(15)
C3B C4B H4B 126.4
C5B C4B H4B 126.4
Fe1B C4B H4B 126.4
C4B C5B C1B 107.5(2)
C4B C5B C6B 142.6(2)
C1B C5B C6B 109.9(2)
C4B C5B Fe1B 70.02(15)
C1B C5B Fe1B 68.25(15)
C6B C5B Fe1B 124.78(17)
C7B C6B C11B 120.2(2)
C7B C6B C5B 133.1(2)
C11B C6B C5B 106.7(2)
C6B C7B C8B 118.8(3)
C6B C7B H7B 120.6
C8B C7B H7B 120.6
C7B C8B C9B 121.2(3)
C7B C8B H8B 119.4
C9B C8B H8B 119.4
C10B C9B C8B 120.2(3)
C10B C9B H9B 119.9
C8B C9B H9B 119.9
C11B C10B C9B 118.9(3)
C11B C10B H10B 120.6
C9B C10B H10B 120.6
C10B C11B C6B 120.7(3)
C10B C11B C12B 128.6(2)
C6B C11B C12B 110.7(2)
O1B C12B C1B 128.9(3)
O1B C12B C11B 126.4(3)
C1B C12B C11B 104.6(2)
C17B C13B C14B 108.2(3)
C17B C13B Fe1B 70.16(18)
C14B C13B Fe1B 69.59(18)
C17B C13B H13B 125.9
C14B C13B H13B 125.9
Fe1B C13B H13B 125.9
C15B C14B C13B 107.7(4)
C15B C14B Fe1B 69.5(2)
C13B C14B Fe1B 70.33(19)
C15B C14B H14B 126.2
C13B C14B H14B 126.2
Fe1B C14B H14B 126.2
C14B C15B C16B 108.5(3)
C14B C15B Fe1B 70.3(2)
C16B C15B Fe1B 69.9(2)
C14B C15B H15B 125.7
C16B C15B H15B 125.7
Fe1B C15B H15B 125.7
C15B C16B C17B 106.8(4)
C15B C16B Fe1B 69.6(2)
C17B C16B Fe1B 70.4(2)
C15B C16B H16B 126.6
C17B C16B H16B 126.6
Fe1B C16B H16B 126.6
C13B C17B C16B 108.7(3)
C13B C17B Fe1B 70.28(18)
C16B C17B Fe1B 69.25(19)
C13B C17B H17B 125.6
C16B C17B H17B 125.6
Fe1B C17B H17B 125.6

loop_
_geom_bond_atom_site_label_1
_geom_bond_atom_site_label_2
_geom_bond_distance
Fe1 C1 2.016(2)
Fe1 C17 2.021(3)
Fe1 C16 2.030(3)
Fe1 C5 2.032(2)
Fe1 C13 2.041(3)
Fe1 C4 2.045(3)
Fe1 C3 2.046(3)
Fe1 C2 2.048(3)
Fe1 C14 2.052(3)
Fe1 C15 2.053(3)
Fe1A C1A 2.023(3)
Fe1A C2A 2.035(3)
Fe1A C17A 2.036(3)
Fe1A C16A 2.041(3)
Fe1A C3A 2.042(3)
Fe1A C5A 2.042(3)
Fe1A C15A 2.046(3)
Fe1A C14A 2.047(3)
Fe1A C13A 2.049(3)
Fe1A C4A 2.072(3)
Fe1B C1B 2.010(2)
Fe1B C2B 2.026(3)
Fe1B C15B 2.027(3)
Fe1B C16B 2.031(4)
Fe1B C14B 2.038(3)
Fe1B C3B 2.038(3)
Fe1B C5B 2.039(3)
Fe1B C17B 2.046(3)
Fe1B C13B 2.048(3)
Fe1B C4B 2.051(3)
O1 C12 1.227(3)
C1 C2 1.423(4)
C1 C5 1.427(4)
C1 C12 1.474(4)
C2 C3 1.426(4)
C2 H2 0.9800
C3 C4 1.423(4)
C3 H3 0.9800
C4 C5 1.414(4)
C4 H4 0.9800
C5 C6 1.463(4)
C6 C7 1.375(4)
C6 C11 1.402(4)
C7 C8 1.402(5)
C7 H7 0.9300
C8 C9 1.375(5)
C8 H8 0.9300
C9 C10 1.365(5)
C9 H9 0.9300
C10 C11 1.382(4)
C10 H10 0.9300
C11 C12 1.499(4)
C13 C14 1.391(5)
C13 C17 1.396(5)
C13 H13 0.9800
C14 C15 1.397(5)
C14 H14 0.9800
C15 C16 1.386(5)
C15 H15 0.9800
C16 C17 1.410(5)
C16 H16 0.9800
C17 H17 0.9800
O1A C12A 1.209(3)
C1A C2A 1.427(5)
C1A C5A 1.429(4)
C1A C12A 1.472(4)
C2A C3A 1.419(6)
C2A H2A 0.9800
C3A C4A 1.415(5)
C3A H3A 0.9800
C4A C5A 1.405(4)
C4A H4A 0.9800
C5A C6A 1.477(4)
C6A C7A 1.370(4)
C6A C11A 1.396(4)
C7A C8A 1.408(5)
C7A H7A 0.9300
C8A C9A 1.356(6)
C8A H8A 0.9300
C9A C10A 1.359(5)
C9A H9A 0.9300
C10A C11A 1.386(4)
C10A H10A 0.9300
C11A C12A 1.494(4)
C13A C17A 1.384(5)
C13A C14A 1.392(4)
C13A H13A 0.9800
C14A C15A 1.400(4)
C14A H14A 0.9800
C15A C16A 1.431(5)
C15A H15A 0.9800
C16A C17A 1.410(5)
C16A H16A 0.9800
C17A H17A 0.9800
O1B C12B 1.216(3)
C1B C2B 1.420(4)
C1B C5B 1.429(4)
C1B C12B 1.485(4)
C2B C3B 1.415(4)
C2B H2B 0.9800
C3B C4B 1.410(4)
C3B H3B 0.9800
C4B C5B 1.428(3)
C4B H4B 0.9800
C5B C6B 1.467(4)
C6B C7B 1.371(4)
C6B C11B 1.408(3)
C7B C8B 1.383(4)
C7B H7B 0.9300
C8B C9B 1.384(4)
C8B H8B 0.9300
C9B C10B 1.384(4)
C9B H9B 0.9300
C10B C11B 1.374(4)
C10B H10B 0.9300
C11B C12B 1.494(4)
C13B C17B 1.385(5)
C13B C14B 1.400(5)
C13B H13B 0.9800
C14B C15B 1.397(6)
C14B H14B 0.9800
C15B C16B 1.406(6)
C15B H15B 0.9800
C16B C17B 1.407(5)
C16B H16B 0.9800
C17B H17B 0.9800

loop_
_geom_torsion_atom_site_label_1
_geom_torsion_atom_site_label_2
_geom_torsion_atom_site_label_3
_geom_torsion_atom_site_label_4
_geom_torsion
C17 Fe1 C1 C2 161.58(19)
C16 Fe1 C1 C2 -163.7(3)
C5 Fe1 C1 C2 -119.6(2)
C13 Fe1 C1 C2 119.2(2)
C4 Fe1 C1 C2 -82.08(18)
C3 Fe1 C1 C2 -38.22(17)
C14 Fe1 C1 C2 78.3(2)
C15 Fe1 C1 C2 45.8(5)
C17 Fe1 C1 C5 -78.8(2)
C16 Fe1 C1 C5 -44.1(4)
C13 Fe1 C1 C5 -121.23(19)
C4 Fe1 C1 C5 37.52(17)
C3 Fe1 C1 C5 81.38(18)
C2 Fe1 C1 C5 119.6(2)
C14 Fe1 C1 C5 -162.06(19)
C15 Fe1 C1 C5 165.4(4)
C17 Fe1 C1 C12 21.3(3)
C16 Fe1 C1 C12 56.1(4)
C5 Fe1 C1 C12 100.2(3)
C13 Fe1 C1 C12 -21.1(3)
C4 Fe1 C1 C12 137.7(2)
C3 Fe1 C1 C12 -178.5(3)
C2 Fe1 C1 C12 -140.2(3)
C14 Fe1 C1 C12 -61.9(3)
C15 Fe1 C1 C12 -94.5(5)
C5 C1 C2 C3 -0.4(3)
C12 C1 C2 C3 176.6(3)
Fe1 C1 C2 C3 59.37(19)
C5 C1 C2 Fe1 -59.73(17)
C12 C1 C2 Fe1 117.2(4)
C17 Fe1 C2 C1 -45.5(4)
C16 Fe1 C2 C1 160.9(3)
C5 Fe1 C2 C1 37.82(15)
C13 Fe1 C2 C1 -80.6(2)
C4 Fe1 C2 C1 81.36(17)
C3 Fe1 C2 C1 118.3(2)
C14 Fe1 C2 C1 -122.65(19)
C15 Fe1 C2 C1 -164.30(17)
C1 Fe1 C2 C3 -118.3(2)
C17 Fe1 C2 C3 -163.8(3)
C16 Fe1 C2 C3 42.7(4)
C5 Fe1 C2 C3 -80.46(19)
C13 Fe1 C2 C3 161.1(2)
C4 Fe1 C2 C3 -36.92(18)
C14 Fe1 C2 C3 119.1(2)
C15 Fe1 C2 C3 77.4(2)
C1 C2 C3 C4 0.0(3)
Fe1 C2 C3 C4 58.59(19)
C1 C2 C3 Fe1 -58.57(19)
C1 Fe1 C3 C4 -82.21(17)
C17 Fe1 C3 C4 41.7(4)
C16 Fe1 C3 C4 75.3(2)
C5 Fe1 C3 C4 -37.63(15)
C13 Fe1 C3 C4 -168.7(3)
C2 Fe1 C3 C4 -120.6(3)
C14 Fe1 C3 C4 158.18(17)
C15 Fe1 C3 C4 116.69(18)
C1 Fe1 C3 C2 38.42(18)
C17 Fe1 C3 C2 162.4(4)
C16 Fe1 C3 C2 -164.09(19)
C5 Fe1 C3 C2 82.99(19)
C13 Fe1 C3 C2 -48.1(4)
C4 Fe1 C3 C2 120.6(3)
C14 Fe1 C3 C2 -81.2(2)
C15 Fe1 C3 C2 -122.7(2)
C2 C3 C4 C5 0.3(3)
Fe1 C3 C4 C5 58.94(18)
C2 C3 C4 Fe1 -58.62(19)
C1 Fe1 C4 C5 -38.16(16)
C17 Fe1 C4 C5 76.7(2)
C16 Fe1 C4 C5 118.00(18)
C13 Fe1 C4 C5 48.8(4)
C3 Fe1 C4 C5 -119.2(2)
C2 Fe1 C4 C5 -82.24(17)
C14 Fe1 C4 C5 -173.1(3)
C15 Fe1 C4 C5 158.41(18)
C1 Fe1 C4 C3 81.07(18)
C17 Fe1 C4 C3 -164.03(19)
C16 Fe1 C4 C3 -122.77(19)
C5 Fe1 C4 C3 119.2(2)
C13 Fe1 C4 C3 168.0(3)
C2 Fe1 C4 C3 36.99(17)
C14 Fe1 C4 C3 -53.9(4)
C15 Fe1 C4 C3 -82.4(2)
C3 C4 C5 C1 -0.5(3)
Fe1 C4 C5 C1 58.71(17)
C3 C4 C5 C6 -178.3(3)
Fe1 C4 C5 C6 -119.1(4)
C3 C4 C5 Fe1 -59.24(18)
C2 C1 C5 C4 0.6(3)
C12 C1 C5 C4 -177.5(2)
Fe1 C1 C5 C4 -59.62(17)
C2 C1 C5 C6 179.2(2)
C12 C1 C5 C6 1.1(3)
Fe1 C1 C5 C6 118.97(18)
C2 C1 C5 Fe1 60.18(18)
C12 C1 C5 Fe1 -117.86(19)
C1 Fe1 C5 C4 119.2(2)
C17 Fe1 C5 C4 -121.4(2)
C16 Fe1 C5 C4 -79.3(2)
C13 Fe1 C5 C4 -161.73(19)
C3 Fe1 C5 C4 37.74(17)
C2 Fe1 C5 C4 81.61(18)
C14 Fe1 C5 C4 171.6(4)
C15 Fe1 C5 C4 -49.9(4)
C17 Fe1 C5 C1 119.43(19)
C16 Fe1 C5 C1 161.57(19)
C13 Fe1 C5 C1 79.1(2)
C4 Fe1 C5 C1 -119.2(2)
C3 Fe1 C5 C1 -81.43(18)
C2 Fe1 C5 C1 -37.57(16)
C14 Fe1 C5 C1 52.4(4)
C15 Fe1 C5 C1 -169.1(3)
C1 Fe1 C5 C6 -99.5(3)
C17 Fe1 C5 C6 20.0(2)
C16 Fe1 C5 C6 62.1(3)
C13 Fe1 C5 C6 -20.4(3)
C4 Fe1 C5 C6 141.4(3)
C3 Fe1 C5 C6 179.1(2)
C2 Fe1 C5 C6 -137.0(2)
C14 Fe1 C5 C6 -47.1(5)
C15 Fe1 C5 C6 91.5(4)
C4 C5 C6 C7 -2.2(6)
C1 C5 C6 C7 -180.0(3)
Fe1 C5 C6 C7 -103.4(3)
C4 C5 C6 C11 177.4(3)
C1 C5 C6 C11 -0.3(3)
Fe1 C5 C6 C11 76.2(3)
C11 C6 C7 C8 0.1(4)
C5 C6 C7 C8 179.7(3)
C6 C7 C8 C9 0.2(5)
C7 C8 C9 C10 0.0(5)
C8 C9 C10 C11 -0.6(5)
C9 C10 C11 C6 0.9(4)
C9 C10 C11 C12 -178.8(3)
C7 C6 C11 C10 -0.6(4)
C5 C6 C11 C10 179.7(2)
C7 C6 C11 C12 179.1(2)
C5 C6 C11 C12 -0.6(3)
C2 C1 C12 O1 2.3(5)
C5 C1 C12 O1 179.3(2)
Fe1 C1 C12 O1 101.8(3)
C2 C1 C12 C11 -178.4(3)
C5 C1 C12 C11 -1.4(3)
Fe1 C1 C12 C11 -78.9(2)
C10 C11 C12 O1 0.2(4)
C6 C11 C12 O1 -179.5(2)
C10 C11 C12 C1 -179.1(3)
C6 C11 C12 C1 1.2(3)
C1 Fe1 C13 C14 -124.0(2)
C17 Fe1 C13 C14 118.7(3)
C16 Fe1 C13 C14 80.4(2)
C5 Fe1 C13 C14 -167.21(18)
C4 Fe1 C13 C14 156.4(3)
C3 Fe1 C13 C14 -45.4(4)
C2 Fe1 C13 C14 -80.9(2)
C15 Fe1 C13 C14 37.2(2)
C1 Fe1 C13 C17 117.2(2)
C16 Fe1 C13 C17 -38.3(2)
C5 Fe1 C13 C17 74.0(2)
C4 Fe1 C13 C17 37.7(4)
C3 Fe1 C13 C17 -164.2(3)
C2 Fe1 C13 C17 160.4(2)
C14 Fe1 C13 C17 -118.7(3)
C15 Fe1 C13 C17 -81.5(2)
C17 C13 C14 C15 -0.3(4)
Fe1 C13 C14 C15 -59.7(2)
C17 C13 C14 Fe1 59.4(2)
C1 Fe1 C14 C13 75.6(2)
C17 Fe1 C14 C13 -37.9(2)
C16 Fe1 C14 C13 -82.3(2)
C5 Fe1 C14 C13 35.4(5)
C4 Fe1 C14 C13 -159.0(3)
C3 Fe1 C14 C13 161.8(2)
C2 Fe1 C14 C13 118.6(2)
C15 Fe1 C14 C13 -119.4(3)
C1 Fe1 C14 C15 -165.0(2)
C17 Fe1 C14 C15 81.5(2)
C16 Fe1 C14 C15 37.1(2)
C5 Fe1 C14 C15 154.8(4)
C13 Fe1 C14 C15 119.4(3)
C4 Fe1 C14 C15 -39.5(4)
C3 Fe1 C14 C15 -78.7(2)
C2 Fe1 C14 C15 -122.0(2)
C13 C14 C15 C16 0.4(4)
Fe1 C14 C15 C16 -59.0(2)
C13 C14 C15 Fe1 59.4(2)
C1 Fe1 C15 C16 162.4(4)
C17 Fe1 C15 C16 38.5(2)
C5 Fe1 C15 C16 -41.5(4)
C13 Fe1 C15 C16 82.3(2)
C4 Fe1 C15 C16 -77.1(2)
C3 Fe1 C15 C16 -120.2(2)
C2 Fe1 C15 C16 -162.4(2)
C14 Fe1 C15 C16 119.5(3)
C1 Fe1 C15 C14 42.9(5)
C17 Fe1 C15 C14 -81.0(2)
C16 Fe1 C15 C14 -119.5(3)
C5 Fe1 C15 C14 -161.0(3)
C13 Fe1 C15 C14 -37.2(2)
C4 Fe1 C15 C14 163.4(2)
C3 Fe1 C15 C14 120.4(2)
C2 Fe1 C15 C14 78.1(3)
C14 C15 C16 C17 -0.4(3)
Fe1 C15 C16 C17 -59.9(2)
C14 C15 C16 Fe1 59.5(2)
C1 Fe1 C16 C15 -166.3(3)
C17 Fe1 C16 C15 -118.3(3)
C5 Fe1 C16 C15 161.62(19)
C13 Fe1 C16 C15 -80.4(2)
C4 Fe1 C16 C15 119.9(2)
C3 Fe1 C16 C15 78.8(2)
C2 Fe1 C16 C15 46.8(4)
C14 Fe1 C16 C15 -37.2(2)
C1 Fe1 C16 C17 -48.0(4)
C5 Fe1 C16 C17 -80.1(2)
C13 Fe1 C16 C17 37.8(2)
C4 Fe1 C16 C17 -121.8(2)
C3 Fe1 C16 C17 -162.9(2)
C2 Fe1 C16 C17 165.1(3)
C14 Fe1 C16 C17 81.0(2)
C15 Fe1 C16 C17 118.3(3)
C14 C13 C17 C16 0.1(3)
Fe1 C13 C17 C16 60.3(2)
C14 C13 C17 Fe1 -60.3(2)
C15 C16 C17 C13 0.2(3)
Fe1 C16 C17 C13 -60.8(2)
C15 C16 C17 Fe1 61.0(2)
C1 Fe1 C17 C13 -81.7(2)
C16 Fe1 C17 C13 118.4(3)
C5 Fe1 C17 C13 -124.2(2)
C4 Fe1 C17 C13 -165.53(19)
C3 Fe1 C17 C13 163.4(3)
C2 Fe1 C17 C13 -48.3(4)
C14 Fe1 C17 C13 37.5(2)
C15 Fe1 C17 C13 80.8(2)
C1 Fe1 C17 C16 159.96(18)
C5 Fe1 C17 C16 117.46(19)
C13 Fe1 C17 C16 -118.4(3)
C4 Fe1 C17 C16 76.1(2)
C3 Fe1 C17 C16 45.0(5)
C2 Fe1 C17 C16 -166.7(3)
C14 Fe1 C17 C16 -80.9(2)
C15 Fe1 C17 C16 -37.57(19)
C17A Fe1A C1A C2A 50.9(4)
C16A Fe1A C1A C2A 84.0(3)
C3A Fe1A C1A C2A -38.7(2)
C5A Fe1A C1A C2A -118.7(3)
C15A Fe1A C1A C2A 127.2(2)
C14A Fe1A C1A C2A 167.1(2)
C13A Fe1A C1A C2A -164.5(5)
C4A Fe1A C1A C2A -82.2(2)
C2A Fe1A C1A C5A 118.7(3)
C17A Fe1A C1A C5A 169.6(3)
C16A Fe1A C1A C5A -157.34(19)
C3A Fe1A C1A C5A 79.9(2)
C15A Fe1A C1A C5A -114.12(19)
C14A Fe1A C1A C5A -74.2(2)
C13A Fe1A C1A C5A -45.8(6)
C4A Fe1A C1A C5A 36.51(19)
C2A Fe1A C1A C12A -140.6(4)
C17A Fe1A C1A C12A -89.7(4)
C16A Fe1A C1A C12A -56.7(3)
C3A Fe1A C1A C12A -179.4(3)
C5A Fe1A C1A C12A 100.7(3)
C15A Fe1A C1A C12A -13.4(3)
C14A Fe1A C1A C12A 26.5(3)
C13A Fe1A C1A C12A 54.9(6)
C4A Fe1A C1A C12A 137.2(3)
C5A C1A C2A C3A 0.3(3)
C12A C1A C2A C3A 179.0(4)
Fe1A C1A C2A C3A 60.4(2)
C5A C1A C2A Fe1A -60.09(19)
C12A C1A C2A Fe1A 118.6(4)
C1A Fe1A C2A C3A -117.2(3)
C17A Fe1A C2A C3A 86.1(3)
C16A Fe1A C2A C3A 128.7(3)
C5A Fe1A C2A C3A -79.0(2)
C15A Fe1A C2A C3A 169.8(2)
C14A Fe1A C2A C3A -161.0(5)
C13A Fe1A C2A C3A 53.8(4)
C4A Fe1A C2A C3A -36.1(2)
C17A Fe1A C2A C1A -156.8(2)
C16A Fe1A C2A C1A -114.2(2)
C3A Fe1A C2A C1A 117.2(3)
C5A Fe1A C2A C1A 38.20(19)
C15A Fe1A C2A C1A -73.0(3)
C14A Fe1A C2A C1A -43.9(7)
C13A Fe1A C2A C1A 171.0(3)
C4A Fe1A C2A C1A 81.1(2)
C1A C2A C3A C4A -0.5(4)
Fe1A C2A C3A C4A 59.3(2)
C1A C2A C3A Fe1A -59.8(2)
C1A Fe1A C3A C4A -82.5(2)
C2A Fe1A C3A C4A -121.6(3)
C17A Fe1A C3A C4A 125.5(2)
C16A Fe1A C3A C4A 167.0(2)
C5A Fe1A C3A C4A -37.8(2)
C15A Fe1A C3A C4A -157.5(5)
C14A Fe1A C3A C4A 47.8(4)
C13A Fe1A C3A C4A 83.2(2)
C1A Fe1A C3A C2A 39.2(2)
C17A Fe1A C3A C2A -112.8(2)
C16A Fe1A C3A C2A -71.4(3)
C5A Fe1A C3A C2A 83.8(2)
C15A Fe1A C3A C2A -35.8(7)
C14A Fe1A C3A C2A 169.5(3)
C13A Fe1A C3A C2A -155.1(2)
C4A Fe1A C3A C2A 121.6(3)
C2A C3A C4A C5A 0.6(4)
Fe1A C3A C4A C5A 58.8(2)
C2A C3A C4A Fe1A -58.3(2)
C1A Fe1A C4A C5A -37.58(19)
C2A Fe1A C4A C5A -81.9(2)
C17A Fe1A C4A C5A 166.44(19)
C16A Fe1A C4A C5A -162.3(5)
C3A Fe1A C4A C5A -118.4(3)
C15A Fe1A C4A C5A 50.3(4)
C14A Fe1A C4A C5A 84.3(2)
C13A Fe1A C4A C5A 126.5(2)
C1A Fe1A C4A C3A 80.8(2)
C2A Fe1A C4A C3A 36.5(2)
C17A Fe1A C4A C3A -75.2(3)
C16A Fe1A C4A C3A -43.9(7)
C5A Fe1A C4A C3A 118.4(3)
C15A Fe1A C4A C3A 168.7(3)
C14A Fe1A C4A C3A -157.3(2)
C13A Fe1A C4A C3A -115.1(2)
C3A C4A C5A C1A -0.4(3)
Fe1A C4A C5A C1A 58.4(2)
C3A C4A C5A C6A 179.9(4)
Fe1A C4A C5A C6A -121.4(4)
C3A C4A C5A Fe1A -58.7(2)
C2A C1A C5A C4A 0.0(3)
C12A C1A C5A C4A -179.1(2)
Fe1A C1A C5A C4A -59.9(2)
C2A C1A C5A C6A 179.9(2)
C12A C1A C5A C6A 0.7(3)
Fe1A C1A C5A C6A 120.0(2)
C2A C1A C5A Fe1A 59.92(19)
C12A C1A C5A Fe1A -119.2(2)
C1A Fe1A C5A C4A 120.3(3)
C2A Fe1A C5A C4A 82.1(2)
C17A Fe1A C5A C4A -42.8(5)
C16A Fe1A C5A C4A 169.9(3)
C3A Fe1A C5A C4A 38.1(2)
C15A Fe1A C5A C4A -155.7(2)
C14A Fe1A C5A C4A -113.4(2)
C13A Fe1A C5A C4A -73.4(3)
C2A Fe1A C5A C1A -38.2(2)
C17A Fe1A C5A C1A -163.1(4)
C16A Fe1A C5A C1A 49.6(4)
C3A Fe1A C5A C1A -82.2(2)
C15A Fe1A C5A C1A 84.0(2)
C14A Fe1A C5A C1A 126.30(19)
C13A Fe1A C5A C1A 166.29(18)
C4A Fe1A C5A C1A -120.3(3)
C1A Fe1A C5A C6A -98.8(3)
C2A Fe1A C5A C6A -137.0(3)
C17A Fe1A C5A C6A 98.1(5)
C16A Fe1A C5A C6A -49.2(4)
C3A Fe1A C5A C6A 179.0(3)
C15A Fe1A C5A C6A -14.8(3)
C14A Fe1A C5A C6A 27.5(3)
C13A Fe1A C5A C6A 67.5(3)
C4A Fe1A C5A C6A 140.9(4)
C4A C5A C6A C7A -3.6(6)
C1A C5A C6A C7A 176.6(3)
Fe1A C5A C6A C7A -106.9(4)
C4A C5A C6A C11A 179.3(4)
C1A C5A C6A C11A -0.5(3)
Fe1A C5A C6A C11A 75.9(3)
C11A C6A C7A C8A -1.8(4)
C5A C6A C7A C8A -178.6(3)
C6A C7A C8A C9A 1.9(5)
C7A C8A C9A C10A -1.8(6)
C8A C9A C10A C11A 1.6(5)
C9A C10A C11A C6A -1.5(4)
C9A C10A C11A C12A 177.5(3)
C7A C6A C11A C10A 1.6(4)
C5A C6A C11A C10A 179.2(3)
C7A C6A C11A C12A -177.5(3)
C5A C6A C11A C12A 0.1(3)
C2A C1A C12A O1A 4.7(6)
C5A C1A C12A O1A -176.7(3)
Fe1A C1A C12A O1A 104.9(3)
C2A C1A C12A C11A -179.3(4)
C5A C1A C12A C11A -0.7(3)
Fe1A C1A C12A C11A -79.1(3)
C10A C11A C12A O1A -2.6(5)
C6A C11A C12A O1A 176.5(3)
C10A C11A C12A C1A -178.7(3)
C6A C11A C12A C1A 0.4(3)
C1A Fe1A C13A C17A -156.3(5)
C2A Fe1A C13A C17A 46.7(4)
C16A Fe1A C13A C17A -38.0(2)
C3A Fe1A C13A C17A 84.3(3)
C5A Fe1A C13A C17A 167.4(2)
C15A Fe1A C13A C17A -82.6(2)
C14A Fe1A C13A C17A -120.0(3)
C4A Fe1A C13A C17A 126.9(2)
C1A Fe1A C13A C14A -36.2(6)
C2A Fe1A C13A C14A 166.8(3)
C17A Fe1A C13A C14A 120.0(3)
C16A Fe1A C13A C14A 82.1(2)
C3A Fe1A C13A C14A -155.7(2)
C5A Fe1A C13A C14A -72.6(2)
C15A Fe1A C13A C14A 37.4(2)
C4A Fe1A C13A C14A -113.1(2)
C17A C13A C14A C15A -0.6(3)
Fe1A C13A C14A C15A -59.7(2)
C17A C13A C14A Fe1A 59.1(2)
C1A Fe1A C14A C13A 168.7(2)
C2A Fe1A C14A C13A -156.3(5)
C17A Fe1A C14A C13A -36.8(2)
C16A Fe1A C14A C13A -80.8(2)
C3A Fe1A C14A C13A 51.5(4)
C5A Fe1A C14A C13A 126.9(2)
C15A Fe1A C14A C13A -119.3(3)
C4A Fe1A C14A C13A 84.6(2)
C1A Fe1A C14A C15A -71.9(2)
C2A Fe1A C14A C15A -36.9(6)
C17A Fe1A C14A C15A 82.5(2)
C16A Fe1A C14A C15A 38.6(2)
C3A Fe1A C14A C15A 170.8(3)
C5A Fe1A C14A C15A -113.75(19)
C13A Fe1A C14A C15A 119.3(3)
C4A Fe1A C14A C15A -156.03(19)
C13A C14A C15A C16A 0.3(3)
Fe1A C14A C15A C16A -59.6(2)
C13A C14A C15A Fe1A 59.9(2)
C1A Fe1A C15A C14A 127.42(18)
C2A Fe1A C15A C14A 168.82(19)
C17A Fe1A C15A C14A -80.2(2)
C16A Fe1A C15A C14A -118.4(3)
C3A Fe1A C15A C14A -162.4(5)
C5A Fe1A C15A C14A 84.0(2)
C13A Fe1A C15A C14A -37.22(18)
C4A Fe1A C15A C14A 49.6(3)
C1A Fe1A C15A C16A -114.2(2)
C2A Fe1A C15A C16A -72.8(2)
C17A Fe1A C15A C16A 38.1(2)
C3A Fe1A C15A C16A -44.0(7)
C5A Fe1A C15A C16A -157.64(19)
C14A Fe1A C15A C16A 118.4(3)
C13A Fe1A C15A C16A 81.1(2)
C4A Fe1A C15A C16A 168.0(3)
C14A C15A C16A C17A 0.2(3)
Fe1A C15A C16A C17A -59.9(2)
C14A C15A C16A Fe1A 60.0(2)
C1A Fe1A C16A C17A -158.17(18)
C2A Fe1A C16A C17A -114.7(2)
C3A Fe1A C16A C17A -74.2(3)
C5A Fe1A C16A C17A 166.8(3)
C15A Fe1A C16A C17A 118.0(3)
C14A Fe1A C16A C17A 80.4(2)
C13A Fe1A C16A C17A 37.20(18)
C4A Fe1A C16A C17A -39.4(6)
C1A Fe1A C16A C15A 83.8(2)
C2A Fe1A C16A C15A 127.2(2)
C17A Fe1A C16A C15A -118.0(3)
C3A Fe1A C16A C15A 167.7(2)
C5A Fe1A C16A C15A 48.8(3)
C14A Fe1A C16A C15A -37.67(18)
C13A Fe1A C16A C15A -80.8(2)
C4A Fe1A C16A C15A -157.5(5)
C14A C13A C17A C16A 0.7(4)
Fe1A C13A C17A C16A 60.0(2)
C14A C13A C17A Fe1A -59.3(2)
C15A C16A C17A C13A -0.5(4)
Fe1A C16A C17A C13A -60.5(2)
C15A C16A C17A Fe1A 59.9(2)
C1A Fe1A C17A C13A 166.2(3)
C2A Fe1A C17A C13A -157.9(2)
C16A Fe1A C17A C13A 119.0(3)
C3A Fe1A C17A C13A -114.2(2)
C5A Fe1A C17A C13A -39.5(6)
C15A Fe1A C17A C13A 80.3(2)
C14A Fe1A C17A C13A 36.92(19)
C4A Fe1A C17A C13A -72.8(3)
C1A Fe1A C17A C16A 47.2(4)
C2A Fe1A C17A C16A 83.1(2)
C3A Fe1A C17A C16A 126.8(2)
C5A Fe1A C17A C16A -158.4(4)
C15A Fe1A C17A C16A -38.6(2)
C14A Fe1A C17A C16A -82.0(2)
C13A Fe1A C17A C16A -119.0(3)
C4A Fe1A C17A C16A 168.3(2)
C15B Fe1B C1B C2B 125.1(2)
C16B Fe1B C1B C2B 82.1(2)
C14B Fe1B C1B C2B 165.6(2)
C3B Fe1B C1B C2B -38.32(17)
C5B Fe1B C1B C2B -119.4(2)
C17B Fe1B C1B C2B 49.2(3)
C13B Fe1B C1B C2B -164.7(5)
C4B Fe1B C1B C2B -81.75(17)
C2B Fe1B C1B C5B 119.4(2)
C15B Fe1B C1B C5B -115.5(2)
C16B Fe1B C1B C5B -158.51(19)
C14B Fe1B C1B C5B -75.0(2)
C3B Fe1B C1B C5B 81.04(17)
C17B Fe1B C1B C5B 168.6(3)
C13B Fe1B C1B C5B -45.3(6)
C4B Fe1B C1B C5B 37.62(15)
C2B Fe1B C1B C12B -140.8(3)
C15B Fe1B C1B C12B -15.6(3)
C16B Fe1B C1B C12B -58.7(3)
C14B Fe1B C1B C12B 24.8(3)
C3B Fe1B C1B C12B -179.1(3)
C5B Fe1B C1B C12B 99.8(3)
C17B Fe1B C1B C12B -91.6(3)
C13B Fe1B C1B C12B 54.5(6)
C4B Fe1B C1B C12B 137.5(2)
C5B C1B C2B C3B 0.0(3)
C12B C1B C2B C3B 174.3(3)
Fe1B C1B C2B C3B 60.10(19)
C5B C1B C2B Fe1B -60.07(18)
C12B C1B C2B Fe1B 114.2(4)
C1B Fe1B C2B C3B -118.0(3)
C15B Fe1B C2B C3B 166.7(2)
C16B Fe1B C2B C3B 126.8(2)
C14B Fe1B C2B C3B -166.9(5)
C5B Fe1B C2B C3B -80.06(19)
C17B Fe1B C2B C3B 84.9(2)
C13B Fe1B C2B C3B 53.8(4)
C4B Fe1B C2B C3B -36.22(18)
C15B Fe1B C2B C1B -75.3(2)
C16B Fe1B C2B C1B -115.2(2)
C14B Fe1B C2B C1B -48.9(6)
C3B Fe1B C2B C1B 118.0(3)
C5B Fe1B C2B C1B 37.93(15)
C17B Fe1B C2B C1B -157.13(17)
C13B Fe1B C2B C1B 171.8(3)
C4B Fe1B C2B C1B 81.78(17)
C1B C2B C3B C4B -0.7(3)
Fe1B C2B C3B C4B 58.6(2)
C1B C2B C3B Fe1B -59.28(18)
C1B Fe1B C3B C4B -82.78(17)
C2B Fe1B C3B C4B -121.5(2)
C15B Fe1B C3B C4B -164.0(5)
C16B Fe1B C3B C4B 166.57(19)
C14B Fe1B C3B C4B 50.8(4)
C5B Fe1B C3B C4B -38.15(15)
C17B Fe1B C3B C4B 125.51(18)
C13B Fe1B C3B C4B 83.9(2)
C1B Fe1B C3B C2B 38.71(18)
C15B Fe1B C3B C2B -42.5(6)
C16B Fe1B C3B C2B -71.9(2)
C14B Fe1B C3B C2B 172.3(3)
C5B Fe1B C3B C2B 83.35(19)
C17B Fe1B C3B C2B -113.0(2)
C13B Fe1B C3B C2B -154.6(2)
C4B Fe1B C3B C2B 121.5(2)
C2B C3B C4B C5B 1.0(3)
Fe1B C3B C4B C5B 58.95(18)
C2B C3B C4B Fe1B -57.9(2)
C1B Fe1B C4B C3B 80.80(18)
C2B Fe1B C4B C3B 36.57(16)
C15B Fe1B C4B C3B 169.9(3)
C16B Fe1B C4B C3B -40.9(5)
C14B Fe1B C4B C3B -156.66(19)
C5B Fe1B C4B C3B 118.8(2)
C17B Fe1B C4B C3B -74.1(2)
C13B Fe1B C4B C3B -114.31(19)
C1B Fe1B C4B C5B -38.02(15)
C2B Fe1B C4B C5B -82.25(17)
C15B Fe1B C4B C5B 51.1(4)
C16B Fe1B C4B C5B -159.7(4)
C14B Fe1B C4B C5B 84.5(2)
C3B Fe1B C4B C5B -118.8(2)
C17B Fe1B C4B C5B 167.04(18)
C13B Fe1B C4B C5B 126.87(18)
C3B C4B C5B C1B -1.0(3)
Fe1B C4B C5B C1B 58.11(18)
C3B C4B C5B C6B 179.3(3)
Fe1B C4B C5B C6B -121.6(4)
C3B C4B C5B Fe1B -59.09(19)
C2B C1B C5B C4B 0.6(3)
C12B C1B C5B C4B -175.8(2)
Fe1B C1B C5B C4B -59.22(18)
C2B C1B C5B C6B -179.6(2)
C12B C1B C5B C6B 4.0(3)
Fe1B C1B C5B C6B 120.57(19)
C2B C1B C5B Fe1B 59.81(19)
C12B C1B C5B Fe1B -116.6(2)
C1B Fe1B C5B C4B 119.3(2)
C2B Fe1B C5B C4B 81.53(17)
C15B Fe1B C5B C4B -157.2(2)
C16B Fe1B C5B C4B 166.8(3)
C14B Fe1B C5B C4B -114.5(2)
C3B Fe1B C5B C4B 37.67(16)
C17B Fe1B C5B C4B -41.5(5)
C13B Fe1B C5B C4B -73.6(2)
C2B Fe1B C5B C1B -37.82(15)
C15B Fe1B C5B C1B 83.4(2)
C16B Fe1B C5B C1B 47.5(4)
C14B Fe1B C5B C1B 126.19(19)
C3B Fe1B C5B C1B -81.68(17)
C17B Fe1B C5B C1B -160.8(4)
C13B Fe1B C5B C1B 167.05(18)
C4B Fe1B C5B C1B -119.3(2)
C1B Fe1B C5B C6B -99.8(3)
C2B Fe1B C5B C6B -137.6(2)
C15B Fe1B C5B C6B -16.3(3)
C16B Fe1B C5B C6B -52.3(4)
C14B Fe1B C5B C6B 26.4(3)
C3B Fe1B C5B C6B 178.6(2)
C17B Fe1B C5B C6B 99.4(5)
C13B Fe1B C5B C6B 67.3(3)
C4B Fe1B C5B C6B 140.9(3)
C4B C5B C6B C7B -5.7(6)
C1B C5B C6B C7B 174.7(3)
Fe1B C5B C6B C7B -108.5(3)
C4B C5B C6B C11B 177.2(3)
C1B C5B C6B C11B -2.4(3)
Fe1B C5B C6B C11B 74.4(3)
C11B C6B C7B C8B -1.0(4)
C5B C6B C7B C8B -177.7(3)
C6B C7B C8B C9B 0.2(4)
C7B C8B C9B C10B 0.1(5)
C8B C9B C10B C11B 0.4(5)
C9B C10B C11B C6B -1.3(4)
C9B C10B C11B C12B 177.8(3)
C7B C6B C11B C10B 1.6(4)
C5B C6B C11B C10B 179.1(2)
C7B C6B C11B C12B -177.6(2)
C5B C6B C11B C12B -0.1(3)
C2B C1B C12B O1B 3.2(6)
C5B C1B C12B O1B 177.5(3)
Fe1B C1B C12B O1B 100.2(3)
C2B C1B C12B C11B -178.1(3)
C5B C1B C12B C11B -3.8(3)
Fe1B C1B C12B C11B -81.2(2)
C10B C11B C12B O1B 2.0(5)
C6B C11B C12B O1B -178.9(3)
C10B C11B C12B C1B -176.7(3)
C6B C11B C12B C1B 2.4(3)
C1B Fe1B C13B C17B -156.7(5)
C2B Fe1B C13B C17B 45.4(4)
C15B Fe1B C13B C17B -81.4(3)
C16B Fe1B C13B C17B -37.3(2)
C14B Fe1B C13B C17B -119.3(3)
C3B Fe1B C13B C17B 82.7(2)
C5B Fe1B C13B C17B 166.86(19)
C4B Fe1B C13B C17B 125.4(2)
C1B Fe1B C13B C14B -37.4(6)
C2B Fe1B C13B C14B 164.7(3)
C15B Fe1B C13B C14B 37.9(3)
C16B Fe1B C13B C14B 82.0(3)
C3B Fe1B C13B C14B -158.0(2)
C5B Fe1B C13B C14B -73.8(3)
C17B Fe1B C13B C14B 119.3(3)
C4B Fe1B C13B C14B -115.3(2)
C17B C13B C14B C15B 0.0(4)
Fe1B C13B C14B C15B -59.7(2)
C17B C13B C14B Fe1B 59.7(2)
C1B Fe1B C14B C15B -72.5(3)
C2B Fe1B C14B C15B -33.6(7)
C16B Fe1B C14B C15B 37.7(2)
C3B Fe1B C14B C15B 166.0(3)
C5B Fe1B C14B C15B -114.9(2)
C17B Fe1B C14B C15B 81.5(3)
C13B Fe1B C14B C15B 118.6(4)
C4B Fe1B C14B C15B -158.5(2)
C1B Fe1B C14B C13B 168.9(2)
C2B Fe1B C14B C13B -152.1(5)
C15B Fe1B C14B C13B -118.6(4)
C16B Fe1B C14B C13B -80.9(3)
C3B Fe1B C14B C13B 47.5(4)
C5B Fe1B C14B C13B 126.5(2)
C17B Fe1B C14B C13B -37.1(2)
C4B Fe1B C14B C13B 82.9(3)
C13B C14B C15B C16B 0.6(4)
Fe1B C14B C15B C16B -59.6(2)
C13B C14B C15B Fe1B 60.2(2)
C1B Fe1B C15B C14B 127.5(2)
C2B Fe1B C15B C14B 169.6(2)
C16B Fe1B C15B C14B -119.4(3)
C3B Fe1B C15B C14B -157.0(4)
C5B Fe1B C15B C14B 83.8(3)
C17B Fe1B C15B C14B -80.8(3)
C13B Fe1B C15B C14B -37.8(2)
C4B Fe1B C15B C14B 47.6(4)
C1B Fe1B C15B C16B -113.1(2)
C2B Fe1B C15B C16B -71.0(3)
C14B Fe1B C15B C16B 119.4(3)
C3B Fe1B C15B C16B -37.6(6)
C5B Fe1B C15B C16B -156.9(2)
C17B Fe1B C15B C16B 38.6(2)
C13B Fe1B C15B C16B 81.6(2)
C4B Fe1B C15B C16B 167.0(3)
C14B C15B C16B C17B -1.0(4)
Fe1B C15B C16B C17B -60.9(2)
C14B C15B C16B Fe1B 59.9(2)
C1B Fe1B C16B C15B 84.9(3)
C2B Fe1B C16B C15B 127.7(2)
C14B Fe1B C16B C15B -37.3(2)
C3B Fe1B C16B C15B 168.1(2)
C5B Fe1B C16B C15B 51.1(4)
C17B Fe1B C16B C15B -117.4(3)
C13B Fe1B C16B C15B -80.8(3)
C4B Fe1B C16B C15B -160.2(4)
C1B Fe1B C16B C17B -157.8(2)
C2B Fe1B C16B C17B -114.9(2)
C15B Fe1B C16B C17B 117.4(3)
C14B Fe1B C16B C17B 80.0(2)
C3B Fe1B C16B C17B -74.6(3)
C5B Fe1B C16B C17B 168.5(3)
C13B Fe1B C16B C17B 36.6(2)
C4B Fe1B C16B C17B -42.9(6)
C14B C13B C17B C16B -0.7(4)
Fe1B C13B C17B C16B 58.7(2)
C14B C13B C17B Fe1B -59.4(2)
C15B C16B C17B C13B 1.0(4)
Fe1B C16B C17B C13B -59.4(2)
C15B C16B C17B Fe1B 60.4(2)
C1B Fe1B C17B C13B 167.4(3)
C2B Fe1B C17B C13B -158.0(2)
C15B Fe1B C17B C13B 81.3(3)
C16B Fe1B C17B C13B 120.1(3)
C14B Fe1B C17B C13B 37.6(2)
C3B Fe1B C17B C13B -114.9(2)
C5B Fe1B C17B C13B -41.3(6)
C4B Fe1B C17B C13B -73.9(3)
C1B Fe1B C17B C16B 47.3(4)
C2B Fe1B C17B C16B 81.9(3)
C15B Fe1B C17B C16B -38.7(3)
C14B Fe1B C17B C16B -82.5(3)
C3B Fe1B C17B C16B 125.1(2)
C5B Fe1B C17B C16B -161.4(4)
C13B Fe1B C17B C16B -120.1(3)
C4B Fe1B C17B C16B 166.0(2)
